data_4060376
loop_
_publ_author_name
'Hon Man Lee'

_journal_name_full Organometallics
_journal_paper_doi 10.1021/om049081o
_journal_year 2005
_chemical_formula_sum 'C29 H49 I Ru2 S6'
_chemical_formula_weight 919.08
_space_group_IT_number 14
_symmetry_cell_setting monoclinic
_symmetry_space_group_name_Hall '-P 2yn'
_symmetry_space_group_name_H-M 'P 1 21/n 1'
_cell_angle_alpha 90.00
_cell_angle_beta 106.323(2)
_cell_angle_gamma 90.00
_cell_formula_units_Z 4
_cell_length_a 11.7001(11)
_cell_length_b 21.831(2)
_cell_length_c 14.0132(14)
_cell_measurement_temperature 223(2)
_cell_volume 3435.0(6)
_diffrn_ambient_temperature 223(2)
_exptl_crystal_density_diffrn 1.777
_exptl_crystal_density_meas 0
_cod_depositor_comments
;
The following automatic conversions were performed:
'_symmetry_cell_setting' value 'Monoclinic' changed to 'monoclinic'
according to '/home/saulius/struct/CIF-dictionaries/cif_core.dic'
dictionary named 'cif_core.dic' version 2.4.1 from 2010-06-29.

Automatic conversion script
Id: cif_fix_enum 1527 2010-12-29 10:47:43Z saulius 
;
_cod_original_sg_symbol_H-M 'P 21/n'
_cod_database_code 4060376

loop_
_symmetry_equiv_pos_as_xyz
'x, y, z'
'-x+1/2, y+1/2, -z+1/2'
'-x, -y, -z'
'x-1/2, -y-1/2, z-1/2'

loop_
_atom_site_label
_atom_site_type_symbol
_atom_site_fract_x
_atom_site_fract_y
_atom_site_fract_z
_atom_site_U_iso_or_equiv
_atom_site_adp_type
_atom_site_occupancy
_atom_site_symmetry_multiplicity
_atom_site_calc_flag
_atom_site_refinement_flags
_atom_site_disorder_assembly
_atom_site_disorder_group
I1 I 0.78489(11) 0.40843(5) 0.39845(10) 0.0472(4) Uani 1 1 d . . .
Ru1 Ru 0.19827(9) 0.33168(5) 0.22393(8) 0.0191(3) Uani 1 1 d . A .
Ru2 Ru 0.08063(9) 0.16763(4) 0.31725(8) 0.0190(3) Uani 1 1 d . A .
S11 S 0.5802(17) 0.1560(8) 0.2772(11) 0.060(3) Uani 0.50 1 d PD A 1
C111 C 0.596(4) 0.113(2) 0.176(3) 0.064(8) Uiso 0.50 1 d PD A 1
H11A H 0.5201 0.1111 0.1251 0.096 Uiso 0.50 1 calc PR A 1
H11B H 0.6228 0.0722 0.1975 0.096 Uiso 0.50 1 calc PR A 1
H11C H 0.6543 0.1329 0.1482 0.096 Uiso 0.50 1 calc PR A 1
C121 C 0.489(2) 0.2195(14) 0.217(2) 0.040(6) Uiso 0.50 1 d PD A 1
H12A H 0.4836 0.2494 0.2682 0.048 Uiso 0.50 1 calc PR A 1
H12B H 0.5280 0.2398 0.1724 0.048 Uiso 0.50 1 calc PR A 1
C131 C 0.363(2) 0.2005(10) 0.158(2) 0.025(5) Uiso 0.50 1 d PD A 1
H13A H 0.3257 0.1757 0.1994 0.030 Uiso 0.50 1 calc PR A 1
H13B H 0.3652 0.1766 0.0995 0.030 Uiso 0.50 1 calc PR A 1
S12 S 0.5696(17) 0.1356(8) 0.2391(11) 0.060(3) Uani 0.50 1 d PD A 2
C112 C 0.569(4) 0.081(2) 0.146(3) 0.064(8) Uiso 0.50 1 d PD A 2
H11D H 0.4895 0.0638 0.1215 0.096 Uiso 0.50 1 calc PR A 2
H11E H 0.6250 0.0486 0.1742 0.096 Uiso 0.50 1 calc PR A 2
H11F H 0.5913 0.1006 0.0922 0.096 Uiso 0.50 1 calc PR A 2
C122 C 0.465(3) 0.1856(14) 0.154(2) 0.040(6) Uiso 0.50 1 d PD A 2
H12C H 0.5089 0.2152 0.1253 0.048 Uiso 0.50 1 calc PR A 2
H12D H 0.4147 0.1611 0.0994 0.048 Uiso 0.50 1 calc PR A 2
C132 C 0.387(2) 0.2194(12) 0.2055(18) 0.025(5) Uiso 0.50 1 d PD A 2
H13C H 0.4375 0.2428 0.2612 0.030 Uiso 0.50 1 calc PR A 2
H13D H 0.3418 0.1897 0.2327 0.030 Uiso 0.50 1 calc PR A 2
S2 S 0.2816(4) 0.27238(17) 0.1217(3) 0.0361(10) Uani 1 1 d D . .
S3 S 0.0212(3) 0.29883(15) 0.1294(3) 0.0219(7) Uani 1 1 d . . .
S4 S -0.0548(3) 0.21507(15) 0.1947(3) 0.0260(8) Uani 1 1 d . A .
S5 S 0.0024(4) 0.21973(17) 0.4262(3) 0.0381(10) Uani 1 1 d . A .
S6 S 0.2291(3) 0.24715(15) 0.3420(3) 0.0258(8) Uani 1 1 d . . .
C14 C 0.1565(19) 0.2249(10) 0.0505(19) 0.075(7) Uani 1 1 d . A .
H14A H 0.1728 0.2107 -0.0107 0.090 Uiso 1 1 calc R . .
H14B H 0.1488 0.1889 0.0898 0.090 Uiso 1 1 calc R . .
C15 C 0.0511(17) 0.2574(11) 0.0266(15) 0.065(6) Uani 1 1 d . A .
H15A H -0.0147 0.2288 -0.0004 0.078 Uiso 1 1 calc R . .
H15B H 0.0522 0.2867 -0.0261 0.078 Uiso 1 1 calc R . .
C16 C -0.1448(16) 0.2662(8) 0.2494(14) 0.049(5) Uani 1 1 d . . .
H16A H -0.1120 0.3078 0.2546 0.059 Uiso 1 1 calc R A .
H16B H -0.2267 0.2676 0.2061 0.059 Uiso 1 1 calc R . .
C17 C -0.1448(17) 0.2437(9) 0.3511(16) 0.058(6) Uani 1 1 d . A .
H17A H -0.1998 0.2090 0.3436 0.070 Uiso 1 1 calc R . .
H17B H -0.1739 0.2764 0.3859 0.070 Uiso 1 1 calc R . .
C18 C 0.0858(18) 0.2916(7) 0.4487(13) 0.045(5) Uani 1 1 d . . .
H18A H 0.0538 0.3202 0.3937 0.054 Uiso 1 1 calc R A .
H18B H 0.0789 0.3106 0.5102 0.054 Uiso 1 1 calc R . .
C19 C 0.2104(17) 0.2782(8) 0.4569(13) 0.047(5) Uani 1 1 d . A .
H19A H 0.2408 0.2487 0.5108 0.057 Uiso 1 1 calc R . .
H19B H 0.2574 0.3159 0.4739 0.057 Uiso 1 1 calc R . .
C1A C 0.1333(11) 0.4264(6) 0.2172(10) 0.019(3) Uani 1 1 d U . .
C2A C 0.2100(12) 0.4208(6) 0.1558(10) 0.024(3) Uani 1 1 d U A .
C3A C 0.3265(12) 0.4059(6) 0.2176(10) 0.025(3) Uani 1 1 d U . .
C4A C 0.3196(12) 0.4019(6) 0.3173(11) 0.027(3) Uani 1 1 d U A .
C5A C 0.1994(12) 0.4152(6) 0.3151(10) 0.025(3) Uani 1 1 d U A .
C6A C 0.0065(12) 0.4486(6) 0.1831(12) 0.030(3) Uani 1 1 d . A .
H6A1 H -0.0402 0.4279 0.2207 0.045 Uiso 1 1 calc R . .
H6A2 H -0.0265 0.4397 0.1129 0.045 Uiso 1 1 calc R . .
H6A3 H 0.0044 0.4924 0.1937 0.045 Uiso 1 1 calc R . .
C7A C 0.1840(13) 0.4319(6) 0.0459(11) 0.029(3) Uani 1 1 d . . .
H7A1 H 0.2121 0.4724 0.0347 0.044 Uiso 1 1 calc R A .
H7A2 H 0.0988 0.4294 0.0151 0.044 Uiso 1 1 calc R . .
H7A3 H 0.2242 0.4013 0.0170 0.044 Uiso 1 1 calc R . .
C8A C 0.4379(14) 0.4019(7) 0.1861(12) 0.038(4) Uani 1 1 d . A .
H8A1 H 0.4262 0.3734 0.1311 0.057 Uiso 1 1 calc R . .
H8A2 H 0.5026 0.3877 0.2414 0.057 Uiso 1 1 calc R . .
H8A3 H 0.4572 0.4420 0.1652 0.057 Uiso 1 1 calc R . .
C9A C 0.4232(13) 0.3958(7) 0.4089(12) 0.035(4) Uani 1 1 d . . .
H9A1 H 0.4536 0.4361 0.4317 0.052 Uiso 1 1 calc R A .
H9A2 H 0.4856 0.3719 0.3933 0.052 Uiso 1 1 calc R . .
H9A3 H 0.3974 0.3753 0.4606 0.052 Uiso 1 1 calc R . .
C10A C 0.1577(14) 0.4329(6) 0.4070(10) 0.028(3) Uani 1 1 d . . .
H10A H 0.1688 0.4765 0.4192 0.042 Uiso 1 1 calc R A .
H10B H 0.2040 0.4105 0.4647 0.042 Uiso 1 1 calc R . .
H10C H 0.0740 0.4228 0.3947 0.042 Uiso 1 1 calc R . .
C1B C 0.2171(13) 0.0948(7) 0.3594(11) 0.028(3) Uani 1 1 d U . .
C2B C 0.1457(12) 0.0820(6) 0.2578(11) 0.027(3) Uani 1 1 d U A .
C3B C 0.0257(12) 0.0736(6) 0.2610(10) 0.024(3) Uani 1 1 d U . .
C4B C 0.0246(12) 0.0800(6) 0.3623(11) 0.027(3) Uani 1 1 d U A .
C5B C 0.1429(12) 0.0920(6) 0.4227(10) 0.022(3) Uani 1 1 d U A .
C6B C 0.3493(12) 0.1001(7) 0.3930(12) 0.033(4) Uani 1 1 d . A .
H6B1 H 0.3714 0.1396 0.4245 0.050 Uiso 1 1 calc R . .
H6B2 H 0.3808 0.0965 0.3362 0.050 Uiso 1 1 calc R . .
H6B3 H 0.3819 0.0678 0.4403 0.050 Uiso 1 1 calc R . .
C7B C 0.1912(16) 0.0688(6) 0.1704(12) 0.038(4) Uani 1 1 d . . .
H7B1 H 0.2036 0.0250 0.1662 0.056 Uiso 1 1 calc R A .
H7B2 H 0.2661 0.0901 0.1783 0.056 Uiso 1 1 calc R . .
H7B3 H 0.1336 0.0826 0.1101 0.056 Uiso 1 1 calc R . .
C8B C -0.0760(15) 0.0573(7) 0.1759(12) 0.041(4) Uani 1 1 d . A .
H8B1 H -0.0559 0.0654 0.1145 0.062 Uiso 1 1 calc R . .
H8B2 H -0.1447 0.0817 0.1778 0.062 Uiso 1 1 calc R . .
H8B3 H -0.0943 0.0142 0.1794 0.062 Uiso 1 1 calc R . .
C9B C -0.0840(14) 0.0685(7) 0.3988(13) 0.035(4) Uani 1 1 d . . .
H9B1 H -0.0917 0.0249 0.4089 0.052 Uiso 1 1 calc R A .
H9B2 H -0.1547 0.0832 0.3498 0.052 Uiso 1 1 calc R . .
H9B3 H -0.0749 0.0899 0.4612 0.052 Uiso 1 1 calc R . .
C10B C 0.1852(14) 0.0974(6) 0.5359(11) 0.033(4) Uani 1 1 d . . .
H10D H 0.2530 0.1249 0.5548 0.050 Uiso 1 1 calc R A .
H10E H 0.2083 0.0573 0.5648 0.050 Uiso 1 1 calc R . .
H10F H 0.1211 0.1135 0.5600 0.050 Uiso 1 1 calc R . .

loop_
_atom_site_aniso_label
_atom_site_aniso_U_11
_atom_site_aniso_U_22
_atom_site_aniso_U_33
_atom_site_aniso_U_23
_atom_site_aniso_U_13
_atom_site_aniso_U_12
I1 0.0480(7) 0.0269(6) 0.0700(9) 0.0055(5) 0.0219(6) 0.0121(5)
Ru1 0.0228(6) 0.0093(5) 0.0252(6) 0.0029(4) 0.0068(5) -0.0035(4)
Ru2 0.0253(6) 0.0075(5) 0.0275(6) 0.0017(4) 0.0128(5) -0.0008(4)
S11 0.042(4) 0.081(11) 0.055(10) 0.015(6) 0.009(7) 0.027(7)
S12 0.042(4) 0.081(11) 0.055(10) 0.015(6) 0.009(7) 0.027(7)
S2 0.042(2) 0.0196(19) 0.055(3) 0.0028(17) 0.027(2) 0.0048(16)
S3 0.0272(18) 0.0138(16) 0.0234(19) -0.0016(13) 0.0049(15) -0.0023(13)
S4 0.0211(17) 0.0127(16) 0.043(2) 0.0049(15) 0.0064(16) -0.0020(13)
S5 0.064(3) 0.0183(18) 0.047(3) 0.0060(17) 0.041(2) 0.0016(18)
S6 0.0282(18) 0.0145(16) 0.029(2) 0.0068(14) -0.0019(15) -0.0062(14)
C14 0.071(15) 0.047(12) 0.11(2) -0.040(13) 0.028(14) -0.016(11)
C15 0.053(12) 0.093(17) 0.051(13) -0.043(12) 0.018(10) -0.015(12)
C16 0.044(10) 0.040(10) 0.075(14) 0.018(9) 0.038(10) 0.016(8)
C17 0.059(12) 0.047(11) 0.085(15) 0.016(10) 0.047(11) 0.029(9)
C18 0.090(14) 0.015(7) 0.039(10) -0.017(7) 0.032(10) -0.015(8)
C19 0.068(13) 0.029(9) 0.038(10) 0.008(8) 0.004(9) -0.014(8)
C1A 0.019(3) 0.018(3) 0.020(3) 0.0001(19) 0.005(2) -0.0012(19)
C2A 0.025(3) 0.024(3) 0.024(3) 0.0004(19) 0.006(2) -0.0010(19)
C3A 0.026(3) 0.024(3) 0.026(3) 0.0005(19) 0.006(2) -0.0009(19)
C4A 0.028(4) 0.026(4) 0.028(4) 0.0006(19) 0.008(2) -0.0008(19)
C5A 0.026(3) 0.023(3) 0.024(3) 0.0002(19) 0.007(2) -0.0020(19)
C6A 0.032(8) 0.010(6) 0.050(10) 0.011(6) 0.013(7) 0.007(6)
C7A 0.040(9) 0.011(6) 0.042(9) 0.009(6) 0.018(7) 0.004(6)
C8A 0.041(9) 0.029(8) 0.042(10) -0.003(7) 0.007(8) -0.015(7)
C9A 0.029(8) 0.022(8) 0.047(10) 0.009(7) 0.000(7) -0.004(6)
C10A 0.048(9) 0.013(7) 0.026(8) 0.001(6) 0.018(7) -0.007(6)
C1B 0.029(4) 0.027(4) 0.029(4) 0.0007(19) 0.008(2) 0.0000(19)
C2B 0.027(4) 0.025(4) 0.027(4) -0.0004(19) 0.008(2) 0.0016(19)
C3B 0.025(3) 0.023(3) 0.025(3) 0.0009(19) 0.007(2) -0.0004(19)
C4B 0.027(4) 0.026(4) 0.027(4) 0.0002(19) 0.008(2) 0.0003(19)
C5B 0.023(3) 0.021(3) 0.023(3) 0.0012(19) 0.006(2) -0.0004(19)
C6B 0.024(8) 0.024(8) 0.047(10) 0.003(7) 0.002(7) 0.004(6)
C7B 0.072(12) 0.011(7) 0.036(9) 0.003(6) 0.026(9) 0.005(7)
C8B 0.055(11) 0.015(7) 0.043(10) 0.000(7) -0.004(8) -0.009(7)
C9B 0.039(9) 0.019(7) 0.051(10) 0.017(7) 0.020(8) 0.000(6)
C10B 0.051(10) 0.012(7) 0.041(9) 0.008(6) 0.020(8) -0.009(6)

loop_
_geom_bond_atom_site_label_1
_geom_bond_atom_site_label_2
_geom_bond_distance
_geom_bond_site_symmetry_2
_geom_bond_publ_flag
Ru1 C2A 2.188(14) . ?
Ru1 C1A 2.196(13) . ?
Ru1 C5A 2.224(14) . ?
Ru1 C3A 2.227(14) . ?
Ru1 S3 2.240(3) . ?
Ru1 C4A 2.244(14) . ?
Ru1 S2 2.338(4) . ?
Ru1 S6 2.436(3) . ?
Ru2 C4B 2.172(14) . ?
Ru2 C5B 2.199(13) . ?
Ru2 C1B 2.212(14) . ?
Ru2 C3B 2.228(14) . ?
Ru2 S4 2.237(4) . ?
Ru2 C2B 2.265(14) . ?
Ru2 S5 2.291(4) . ?
Ru2 S6 2.411(3) . ?
S11 C111 1.75(4) . ?
S11 C121 1.81(2) . ?
C121 C131 1.53(3) . ?
C131 S2 1.83(2) . ?
S12 C112 1.76(4) . ?
S12 C122 1.82(2) . ?
C122 C132 1.51(3) . ?
C132 S2 1.85(2) . ?
S2 C14 1.84(2) . ?
S3 C15 1.816(18) . ?
S3 S4 2.330(5) . ?
S4 C16 1.842(16) . ?
S5 C17 1.825(19) . ?
S5 C18 1.828(15) . ?
S6 C19 1.816(19) . ?
C14 C15 1.38(3) . ?
C16 C17 1.51(3) . ?
C18 C19 1.46(3) . ?
C1A C5A 1.395(19) . ?
C1A C2A 1.413(19) . ?
C1A C6A 1.505(18) . ?
C2A C3A 1.431(19) . ?
C2A C7A 1.50(2) . ?
C3A C4A 1.42(2) . ?
C3A C8A 1.49(2) . ?
C4A C5A 1.428(19) . ?
C4A C9A 1.50(2) . ?
C5A C10A 1.549(19) . ?
C1B C5B 1.406(19) . ?
C1B C2B 1.46(2) . ?
C1B C6B 1.49(2) . ?
C2B C3B 1.429(19) . ?
C2B C7B 1.49(2) . ?
C3B C4B 1.43(2) . ?
C3B C8B 1.47(2) . ?
C4B C5B 1.428(19) . ?
C4B C9B 1.52(2) . ?
C5B C10B 1.53(2) . ?
